data_7217314
loop_
_publ_author_name
'Hou, Xiaomin'
'Tang, Sifu'

_publ_section_title
;
 Two New Two-dimensional Layered Uranyl-bearing Polycarboxylates from
 Semi-rigid Tetracarboxylic Acids
;
_journal_name_full 'RSC Advances'
_journal_paper_doi 10.1039/C4RA04684F
_journal_year 2014
_chemical_formula_sum 'C9 H13 F N O7 U'
_chemical_formula_weight 504.23
_chemical_name_systematic
; 
 ? 
;
_space_group_IT_number 61
_symmetry_space_group_name_Hall '-P 2ac 2ab'
_symmetry_space_group_name_H-M 'P b c a'
_atom_sites_solution_hydrogens geom
_atom_sites_solution_primary direct
_atom_sites_solution_secondary difmap
_audit_creation_method SHELXL-97
_cell_angle_alpha 90.00
_cell_angle_beta 90.00
_cell_angle_gamma 90.00
_cell_formula_units_Z 8
_cell_length_a 12.1361(8)
_cell_length_b 8.5565(6)
_cell_length_c 23.3240(15)
_cell_measurement_temperature 296(2)
_cell_volume 2422.0(3)
_computing_structure_refinement 'SHELXL-97 (Sheldrick, 1997)'
_computing_structure_solution 'SHELXS-97 (Sheldrick, 1990)'
_diffrn_ambient_temperature 296(2)
_diffrn_measured_fraction_theta_full 0.994
_diffrn_measured_fraction_theta_max 0.994
_diffrn_radiation_monochromator graphite
_diffrn_radiation_source 'fine-focus sealed tube'
_diffrn_radiation_type MoK\a
_diffrn_radiation_wavelength 0.71073
_diffrn_reflns_av_R_equivalents 0.0459
_diffrn_reflns_av_sigmaI/netI 0.0379
_diffrn_reflns_limit_h_max 14
_diffrn_reflns_limit_h_min -14
_diffrn_reflns_limit_k_max 10
_diffrn_reflns_limit_k_min -10
_diffrn_reflns_limit_l_max 27
_diffrn_reflns_limit_l_min -24
_diffrn_reflns_number 10278
_diffrn_reflns_theta_full 24.98
_diffrn_reflns_theta_max 24.98
_diffrn_reflns_theta_min 3.04
_exptl_absorpt_coefficient_mu 13.447
_exptl_crystal_density_diffrn 2.766
_exptl_crystal_density_method 'not measured'
_exptl_crystal_F_000 1848
_refine_diff_density_max 2.109
_refine_diff_density_min -1.241
_refine_diff_density_rms 0.207
_refine_ls_extinction_method none
_refine_ls_goodness_of_fit_ref 1.095
_refine_ls_hydrogen_treatment mixed
_refine_ls_matrix_type full
_refine_ls_number_parameters 172
_refine_ls_number_reflns 2120
_refine_ls_number_restraints 0
_refine_ls_restrained_S_all 1.095
_refine_ls_R_factor_all 0.0485
_refine_ls_R_factor_gt 0.0362
_refine_ls_shift/su_max 0.001
_refine_ls_shift/su_mean 0.000
_refine_ls_structure_factor_coef Fsqd
_refine_ls_weighting_details 'calc w=1/[\s^2^(Fo^2^)+(0.0282P)^2^+28.3834P] where P=(Fo^2^+2Fc^2^)/3'
_refine_ls_weighting_scheme calc
_refine_ls_wR_factor_gt 0.0746
_refine_ls_wR_factor_ref 0.0796
_reflns_number_gt 1789
_reflns_number_total 2120
_reflns_threshold_expression >2sigma(I)
_cod_data_source_file c4ra04684f2.cif
_cod_data_source_block 1
_cod_database_code 7217314

loop_
_symmetry_equiv_pos_as_xyz
'x, y, z'
'-x+1/2, -y, z+1/2'
'-x, y+1/2, -z+1/2'
'x+1/2, -y+1/2, -z'
'-x, -y, -z'
'x-1/2, y, -z-1/2'
'x, -y-1/2, z-1/2'
'-x-1/2, y-1/2, z'

loop_
_atom_site_label
_atom_site_type_symbol
_atom_site_fract_x
_atom_site_fract_y
_atom_site_fract_z
_atom_site_U_iso_or_equiv
_atom_site_adp_type
_atom_site_occupancy
_atom_site_symmetry_multiplicity
_atom_site_calc_flag
_atom_site_refinement_flags
U1 U 0.81698(2) 0.85394(3) 0.362952(14) 0.01304(13) Uani 1 1 d .
O1W O 0.5779(8) 0.7048(13) 0.2544(4) 0.075(3) Uani 1 1 d .
H1W H 0.5530 0.6208 0.2397 0.091 Uiso 1 1 d R
H2W H 0.5879 0.7763 0.2296 0.091 Uiso 1 1 d R
O1 O 0.6245(4) 0.9063(6) 0.3692(3) 0.0188(14) Uani 1 1 d .
O2 O 0.5562(5) 1.1414(6) 0.3488(3) 0.0321(18) Uani 1 1 d .
O3 O 0.3385(6) 0.3760(7) 0.3504(4) 0.037(2) Uani 1 1 d .
O4 O 0.5079(5) 0.4699(7) 0.3647(3) 0.0266(16) Uani 1 1 d .
F1 F 0.7134(4) 0.6223(5) 0.3634(2) 0.0214(11) Uani 1 1 d .
O5 O 0.8086(5) 0.8603(7) 0.2865(3) 0.0222(14) Uani 1 1 d .
O6 O 0.8243(5) 0.8451(7) 0.4387(3) 0.0233(14) Uani 1 1 d .
N1 N 0.4333(6) 0.7644(7) 0.3682(3) 0.0134(15) Uani 1 1 d .
H0A H 0.5037 0.7288 0.3711 0.016 Uiso 1 1 calc R
C1 C 0.5491(7) 0.9966(9) 0.3541(4) 0.0167(19) Uani 1 1 d .
C2 C 0.4390(7) 0.9226(9) 0.3406(4) 0.0173(19) Uani 1 1 d .
H2A H 0.3799 0.9882 0.3550 0.021 Uiso 1 1 calc R
H2B H 0.4303 0.9126 0.2994 0.021 Uiso 1 1 calc R
C3 C 0.3705(7) 0.6460(10) 0.3337(4) 0.0187(19) Uani 1 1 d .
H3A H 0.3847 0.6616 0.2931 0.022 Uiso 1 1 calc R
H3B H 0.2921 0.6584 0.3402 0.022 Uiso 1 1 calc R
C4 C 0.4065(7) 0.4817(10) 0.3513(4) 0.020(2) Uani 1 1 d .
C5 C 0.5937(7) 0.9619(10) 0.5279(4) 0.020(2) Uani 1 1 d .
H5A H 0.6587 0.9375 0.5470 0.024 Uiso 1 1 calc R
C6 C 0.5443(7) 0.8466(10) 0.4959(4) 0.0180(18) Uani 1 1 d .
C7 C 0.4476(8) 0.8873(9) 0.4666(4) 0.0189(19) Uani 1 1 d .
C8 C 0.5923(9) 0.6857(10) 0.4936(5) 0.027(2) Uani 1 1 d .
H8A H 0.5433 0.6180 0.4728 0.040 Uiso 1 1 calc R
H8B H 0.6019 0.6467 0.5318 0.040 Uiso 1 1 calc R
H8C H 0.6623 0.6891 0.4745 0.040 Uiso 1 1 calc R
C9 C 0.3878(7) 0.7727(10) 0.4280(4) 0.018(2) Uani 1 1 d .
H9A H 0.3916 0.6695 0.4451 0.022 Uiso 1 1 calc R
H9B H 0.3107 0.8022 0.4260 0.022 Uiso 1 1 calc R

loop_
_atom_site_aniso_label
_atom_site_aniso_U_11
_atom_site_aniso_U_22
_atom_site_aniso_U_33
_atom_site_aniso_U_23
_atom_site_aniso_U_13
_atom_site_aniso_U_12
U1 0.01106(18) 0.00719(16) 0.0209(2) -0.00005(13) 0.00044(15) 0.00001(12)
O1W 0.074(7) 0.095(8) 0.058(7) 0.002(6) -0.004(6) -0.009(6)
O1 0.008(3) 0.012(3) 0.037(4) 0.006(3) -0.004(3) -0.001(2)
O2 0.018(3) 0.010(3) 0.068(6) -0.002(3) -0.006(3) -0.004(3)
O3 0.023(4) 0.015(3) 0.075(6) 0.001(3) -0.008(4) -0.009(3)
O4 0.013(3) 0.014(3) 0.053(5) 0.003(3) 0.000(3) 0.002(2)
F1 0.020(2) 0.008(2) 0.036(3) 0.002(2) -0.002(2) 0.0009(19)
O5 0.029(4) 0.020(3) 0.017(3) 0.001(3) -0.003(3) -0.002(3)
O6 0.031(4) 0.027(3) 0.012(3) 0.002(3) -0.001(3) -0.004(3)
N1 0.014(4) 0.010(3) 0.016(4) 0.001(3) -0.001(3) -0.003(3)
C1 0.015(4) 0.012(4) 0.024(5) -0.001(3) 0.001(4) 0.000(4)
C2 0.020(5) 0.009(4) 0.024(5) 0.004(3) -0.003(4) -0.003(4)
C3 0.018(5) 0.015(4) 0.023(5) -0.003(4) -0.005(4) -0.003(4)
C4 0.018(5) 0.016(4) 0.025(6) -0.004(4) 0.003(4) -0.002(4)
C5 0.014(4) 0.024(5) 0.022(5) -0.002(4) 0.003(4) 0.001(4)
C6 0.018(4) 0.017(4) 0.019(5) 0.002(4) 0.004(4) -0.003(4)
C7 0.024(5) 0.017(4) 0.015(5) -0.006(3) -0.001(4) 0.001(4)
C8 0.034(6) 0.017(4) 0.030(6) 0.000(4) -0.002(5) -0.002(4)
C9 0.018(5) 0.016(4) 0.020(5) 0.002(4) -0.003(4) -0.006(4)

loop_
_atom_type_symbol
_atom_type_description
_atom_type_scat_dispersion_real
_atom_type_scat_dispersion_imag
_atom_type_scat_source
C C 0.0033 0.0016 'International Tables Vol C Tables 4.2.6.8 and 6.1.1.4'
H H 0.0000 0.0000 'International Tables Vol C Tables 4.2.6.8 and 6.1.1.4'
N N 0.0061 0.0033 'International Tables Vol C Tables 4.2.6.8 and 6.1.1.4'
O O 0.0106 0.0060 'International Tables Vol C Tables 4.2.6.8 and 6.1.1.4'
U U -9.6767 9.6646 'International Tables Vol C Tables 4.2.6.8 and 6.1.1.4'
F F 0.0171 0.0103 'International Tables Vol C Tables 4.2.6.8 and 6.1.1.4'

loop_
_geom_angle_atom_site_label_1
_geom_angle_atom_site_label_2
_geom_angle_atom_site_label_3
_geom_angle
_geom_angle_site_symmetry_1
_geom_angle_site_symmetry_3
O6 U1 O5 179.2(3) . .
O6 U1 F1 92.6(2) . 8_765
O5 U1 F1 88.1(2) . 8_765
O6 U1 O4 87.4(3) . 8_765
O5 U1 O4 93.2(3) . 8_765
F1 U1 O4 74.09(19) 8_765 8_765
O6 U1 F1 89.2(2) . .
O5 U1 F1 90.0(2) . .
F1 U1 F1 138.49(5) 8_765 .
O4 U1 F1 147.39(19) 8_765 .
O6 U1 O1 89.8(3) . .
O5 U1 O1 90.0(3) . .
F1 U1 O1 70.04(18) 8_765 .
O4 U1 O1 143.9(2) 8_765 .
F1 U1 O1 68.49(18) . .
O6 U1 O2 94.2(3) . 8_755
O5 U1 O2 85.5(3) . 8_755
F1 U1 O2 148.1(2) 8_765 8_755
O4 U1 O2 75.1(2) 8_765 8_755
F1 U1 O2 72.8(2) . 8_755
O1 U1 O2 141.1(2) . 8_755
C1 O1 U1 144.9(6) . .
C1 O2 U1 141.4(6) . 8_765
C4 O4 U1 154.8(6) . 8_755
U1 F1 U1 156.7(2) 8_755 .
C2 N1 C3 113.7(7) . .
C2 N1 C9 111.9(6) . .
C3 N1 C9 110.1(6) . .
O1 C1 O2 126.3(8) . .
O1 C1 C2 116.6(7) . .
O2 C1 C2 117.1(8) . .
N1 C2 C1 109.2(7) . .
N1 C3 C4 109.3(7) . .
O3 C4 O4 126.7(8) . .
O3 C4 C3 118.8(8) . .
O4 C4 C3 114.5(7) . .
C6 C5 C7 124.0(9) . 5_676
C5 C6 C7 116.8(8) . .
C5 C6 C8 120.7(9) . .
C7 C6 C8 122.4(8) . .
C5 C7 C6 119.1(8) 5_676 .
C5 C7 C9 118.9(8) 5_676 .
C6 C7 C9 122.0(7) . .
N1 C9 C7 113.9(7) . .

loop_
_geom_bond_atom_site_label_1
_geom_bond_atom_site_label_2
_geom_bond_distance
_geom_bond_site_symmetry_2
U1 O6 1.770(6) .
U1 O5 1.787(6) .
U1 F1 2.326(4) 8_765
U1 O4 2.346(6) 8_765
U1 F1 2.347(4) .
U1 O1 2.383(6) .
U1 O2 2.405(6) 8_755
O1 C1 1.248(10) .
O2 C1 1.248(9) .
O2 U1 2.405(6) 8_765
O3 C4 1.225(11) .
O4 C4 1.273(11) .
O4 U1 2.346(6) 8_755
F1 U1 2.326(4) 8_755
N1 C2 1.501(10) .
N1 C3 1.502(10) .
N1 C9 1.503(11) .
C1 C2 1.512(12) .
C3 C4 1.529(11) .
C5 C6 1.374(12) .
C5 C7 1.391(11) 5_676
C6 C7 1.403(13) .
C6 C8 1.496(12) .
C7 C5 1.391(11) 5_676
C7 C9 1.516(12) .

loop_
_geom_hbond_atom_site_label_D
_geom_hbond_atom_site_label_H
_geom_hbond_atom_site_label_A
_geom_hbond_distance_DH
_geom_hbond_distance_HA
_geom_hbond_distance_DA
_geom_hbond_angle_DHA
_geom_hbond_site_symmetry_A
O1W H2W O3 0.85 2.24 3.024(13) 154.0 3_655
O1W H1W O2 0.85 2.46 2.956(12) 118.0 3_645
N1 H0A O1W 0.91 2.87 3.222(12) 104.3 .
N1 H0A O1 0.91 2.11 2.619(8) 114.2 .
N1 H0A O4 0.91 2.22 2.679(9) 110.5 .
